data_2212716
loop_
_publ_author_name
'Wilkinson, Hazel S.'
'Harrison, William T. A.'

_publ_section_title
;
 2-Methylpiperazinium bis(dihydrogenarsenate)
;
_journal_coeditor_code TK2140
_journal_issue 3
_journal_name_full 'Acta Crystallographica Section E'
_journal_page_first m900
_journal_page_last m901
_journal_paper_doi 10.1107/S1600536807008392
_journal_volume 63
_journal_year 2007
_chemical_formula_iupac 'C5 H14 N2 2+, 2As H2 O4 -'
_chemical_formula_moiety 'C5 H14 N2 2+, 2(As H2 O4 -)'
_chemical_formula_sum 'C5 H18 As2 N2 O8'
_chemical_formula_weight 384.06
_chemical_name_systematic
;
2-Methylpiperazinium bis(dihydrogenarsenate)
;
_space_group_IT_number 14
_symmetry_cell_setting monoclinic
_symmetry_space_group_name_Hall '-P 2ybc'
_symmetry_space_group_name_H-M 'P 1 21/c 1'
_atom_sites_solution_hydrogens mixed
_atom_sites_solution_primary direct
_atom_sites_solution_secondary difmap
_audit_creation_method SHELXL-97
_cell_angle_alpha 90
_cell_angle_beta 107.501(2)
_cell_angle_gamma 90
_cell_formula_units_Z 2
_cell_length_a 6.7537(3)
_cell_length_b 8.1753(4)
_cell_length_c 12.7105(5)
_cell_measurement_reflns_used 3599
_cell_measurement_temperature 293(2)
_cell_measurement_theta_max 32.5
_cell_measurement_theta_min 3.0
_cell_volume 669.31(5)
_computing_cell_refinement 'SAINT (Bruker, 1999)'
_computing_data_collection 'SMART (Bruker, 1999)'
_computing_data_reduction SAINT
_computing_molecular_graphics 'ORTEP-3 (Farrugia, 1997) and ATOMS (Shape Software, 2004)'
_computing_publication_material SHELXL97
_computing_structure_refinement 'SHELXL97 (Sheldrick, 1997)'
_computing_structure_solution 'SHELXS97 (Sheldrick, 1997)'
_diffrn_ambient_temperature 293(2)
_diffrn_measured_fraction_theta_full 0.993
_diffrn_measured_fraction_theta_max 0.993
_diffrn_measurement_device_type 'Bruker SMART1000 CCD'
_diffrn_measurement_method \w
_diffrn_radiation_monochromator graphite
_diffrn_radiation_source 'fine-focus sealed tube'
_diffrn_radiation_type MoK\a
_diffrn_radiation_wavelength 0.71073
_diffrn_reflns_av_R_equivalents 0.026
_diffrn_reflns_av_sigmaI/netI 0.026
_diffrn_reflns_limit_h_max 8
_diffrn_reflns_limit_h_min -10
_diffrn_reflns_limit_k_max 10
_diffrn_reflns_limit_k_min -12
_diffrn_reflns_limit_l_max 19
_diffrn_reflns_limit_l_min -19
_diffrn_reflns_number 6913
_diffrn_reflns_theta_full 32.5
_diffrn_reflns_theta_max 32.5
_diffrn_reflns_theta_min 3.0
_diffrn_standards_decay_% 0
_diffrn_standards_number 0
_exptl_absorpt_coefficient_mu 5.022
_exptl_absorpt_correction_T_max 0.864
_exptl_absorpt_correction_T_min 0.258
_exptl_absorpt_correction_type multi-scan
_exptl_absorpt_process_details '(SADABS; Bruker, 1999)'
_exptl_crystal_colour colourless
_exptl_crystal_density_diffrn 1.906
_exptl_crystal_density_method 'not measured'
_exptl_crystal_description blade
_exptl_crystal_F_000 384
_exptl_crystal_size_max 0.37
_exptl_crystal_size_mid 0.12
_exptl_crystal_size_min 0.03
_refine_diff_density_max 0.65
_refine_diff_density_min -0.67
_refine_ls_extinction_method none
_refine_ls_goodness_of_fit_ref 1.06
_refine_ls_hydrogen_treatment constr
_refine_ls_matrix_type full
_refine_ls_number_parameters 83
_refine_ls_number_reflns 2409
_refine_ls_number_restraints 0
_refine_ls_restrained_S_all 1.06
_refine_ls_R_factor_all 0.040
_refine_ls_R_factor_gt 0.029
_refine_ls_shift/su_max 0.000
_refine_ls_shift/su_mean 0.000
_refine_ls_structure_factor_coef Fsqd
_refine_ls_weighting_details 'calc w=1/[\s^2^(Fo^2^)+(0.042P)^2^] where P=(Fo^2^+2Fc^2^)/3'
_refine_ls_weighting_scheme calc
_refine_ls_wR_factor_gt 0.071
_refine_ls_wR_factor_ref 0.074
_reflns_number_gt 1929
_reflns_number_total 2409
_reflns_threshold_expression I>2\s(I)
_cod_data_source_file tk2140.cif
_cod_data_source_block I
_cod_depositor_comments
;
The following automatic conversions were performed:

'_atom_sites_solution_hydrogens' value 'difmap and geom' was changed
to 'mixed'.

Automatic conversion script
Id: cif_fix_values 6452 2018-10-05 10:23:21Z andrius 
;
_cod_original_sg_symbol_H-M 'P 21/c'
_cod_database_code 2212716
_cod_database_fobs_code 2212716

loop_
_symmetry_equiv_pos_as_xyz
'x, y, z'
'-x, y+1/2, -z+1/2'
'-x, -y, -z'
'x, -y-1/2, z-1/2'

loop_
_atom_site_type_symbol
_atom_site_label
_atom_site_fract_x
_atom_site_fract_y
_atom_site_fract_z
_atom_site_U_iso_or_equiv
_atom_site_adp_type
_atom_site_calc_flag
_atom_site_refinement_flags
_atom_site_occupancy
As As1 0.42568(3) 0.44828(2) 0.649888(15) 0.02836(7) Uani d . 1
O O1 0.2951(3) 0.5701(2) 0.54973(14) 0.0430(4) Uani d . 1
O O2 0.3233(3) 0.2636(2) 0.64397(13) 0.0431(4) Uani d . 1
O O3 0.4450(3) 0.5192(3) 0.77811(14) 0.0495(5) Uani d . 1
H H1 0.5209 0.6055 0.7961 0.059 Uiso d R 1
O O4 0.6781(3) 0.4345(2) 0.65004(14) 0.0484(5) Uani d . 1
H H2 0.6918 0.4387 0.5862 0.058 Uiso d R 1
N N1 -0.0381(3) 0.1715(2) 0.49849(15) 0.0382(4) Uani d . 1
H H3 -0.1195 0.2590 0.4734 0.046 Uiso calc R 1
H H4 0.0794 0.2070 0.5480 0.046 Uiso calc R 1
C C1 -0.1470(4) 0.0578(3) 0.5536(2) 0.0432(5) Uani d . 1
H H1A -0.2786 0.0251 0.5020 0.052 Uiso calc R 1
H H1B -0.1750 0.1127 0.6153 0.052 Uiso calc R 1
C C2 0.0139(4) 0.0927(3) 0.40532(19) 0.0411(5) Uani d . 1
H H2A -0.1125 0.0613 0.3489 0.049 Uiso d R 1
H H2B 0.0893 0.1687 0.3730 0.049 Uiso d PR 0.50
C C3 0.1037(8) 0.2083(7) 0.3563(4) 0.0443(11) Uani d P 0.50
H H3A 0.0336 0.3109 0.3543 0.067 Uiso calc PR 0.50
H H3B 0.0931 0.1746 0.2825 0.067 Uiso calc PR 0.50
H H3C 0.2473 0.2204 0.3979 0.067 Uiso calc PR 0.50

loop_
_atom_site_aniso_label
_atom_site_aniso_U_11
_atom_site_aniso_U_22
_atom_site_aniso_U_33
_atom_site_aniso_U_12
_atom_site_aniso_U_13
_atom_site_aniso_U_23
As1 0.03332(12) 0.02582(11) 0.02342(10) 0.00174(8) 0.00472(7) -0.00104(7)
O1 0.0517(10) 0.0406(9) 0.0385(8) 0.0223(7) 0.0163(7) 0.0131(7)
O2 0.0483(9) 0.0289(8) 0.0387(8) -0.0048(7) -0.0073(7) 0.0019(6)
O3 0.0695(12) 0.0511(11) 0.0351(8) -0.0228(9) 0.0264(8) -0.0164(8)
O4 0.0333(8) 0.0767(14) 0.0329(8) 0.0071(8) 0.0064(6) 0.0050(8)
N1 0.0386(9) 0.0284(8) 0.0367(9) 0.0113(7) -0.0051(7) -0.0046(8)
C1 0.0461(13) 0.0352(12) 0.0418(12) 0.0095(9) 0.0034(10) -0.0039(10)
C2 0.0478(13) 0.0351(10) 0.0324(10) 0.0093(9) -0.0002(9) -0.0013(9)
C3 0.054(3) 0.041(3) 0.047(3) -0.001(2) 0.027(2) 0.006(2)

loop_
_atom_type_symbol
_atom_type_description
_atom_type_scat_dispersion_real
_atom_type_scat_dispersion_imag
_atom_type_scat_source
C C 0.0033 0.0016 'International Tables Vol C Tables 4.2.6.8 and 6.1.1.4'
H H 0.0000 0.0000 'International Tables Vol C Tables 4.2.6.8 and 6.1.1.4'
N N 0.0061 0.0033 'International Tables Vol C Tables 4.2.6.8 and 6.1.1.4'
O O 0.0106 0.0060 'International Tables Vol C Tables 4.2.6.8 and 6.1.1.4'
As As 0.0499 2.0058 'International Tables Vol C Tables 4.2.6.8 and 6.1.1.4'

loop_
_geom_angle_atom_site_label_1
_geom_angle_atom_site_label_2
_geom_angle_atom_site_label_3
_geom_angle_site_symmetry_1
_geom_angle_site_symmetry_3
_geom_angle
O1 As1 O2 . . 113.42(9)
O1 As1 O3 . . 113.84(10)
O2 As1 O3 . . 105.42(9)
O1 As1 O4 . . 110.05(9)
O2 As1 O4 . . 110.11(9)
O3 As1 O4 . . 103.47(9)
As1 O3 H1 . . 113.7
As1 O4 H2 . . 113.2
C2 N1 C1 . . 112.03(18)
C2 N1 H3 . . 109.2
C1 N1 H3 . . 109.2
C2 N1 H4 . . 109.2
C1 N1 H4 . . 109.2
H3 N1 H4 . . 107.9
N1 C1 C2 . 3_556 110.1(2)
N1 C1 H1A . . 109.6
C2 C1 H1A 3_556 . 109.6
N1 C1 H1B . . 109.6
C2 C1 H1B 3_556 . 109.6
H1A C1 H1B . . 108.2
C3 C2 N1 . . 107.9(3)
C3 C2 C1 . 3_556 114.7(3)
N1 C2 C1 . 3_556 109.62(19)
C3 C2 H2A . . 104.9
N1 C2 H2A . . 109.9
C1 C2 H2A 3_556 . 109.7
N1 C2 H2B . . 110.0
C1 C2 H2B 3_556 . 109.4
H2A C2 H2B . . 108.2
C2 C3 H3A . . 109.5
H2B C3 H3A . . 120.5
C2 C3 H3B . . 109.5
H2B C3 H3B . . 108.4
H3A C3 H3B . . 109.5
C2 C3 H3C . . 109.5
H2B C3 H3C . . 98.9
H3A C3 H3C . . 109.5
H3B C3 H3C . . 109.5

loop_
_geom_bond_atom_site_label_1
_geom_bond_atom_site_label_2
_geom_bond_site_symmetry_2
_geom_bond_distance
_geom_bond_publ_flag
As1 O1 . 1.6477(16) y
As1 O2 . 1.6531(16) y
As1 O3 . 1.6974(16) y
As1 O4 . 1.7082(17) y
O3 H1 . 0.8619 ?
O4 H2 . 0.8442 ?
N1 C2 . 1.480(3) ?
N1 C1 . 1.485(3) ?
N1 H3 . 0.9000 ?
N1 H4 . 0.9000 ?
C1 C2 3_556 1.520(3) ?
C1 H1A . 0.9700 ?
C1 H1B . 0.9700 ?
C2 C3 . 1.370(5) ?
C2 C1 3_556 1.520(3) ?
C2 H2A . 0.9700 ?
C2 H2B . 0.9700 ?
C3 H3A . 0.9600 ?
C3 H3B . 0.9600 ?
C3 H3C . 0.9600 ?

loop_
_geom_hbond_atom_site_label_D
_geom_hbond_atom_site_label_H
_geom_hbond_atom_site_label_A
_geom_hbond_site_symmetry_A
_geom_hbond_distance_DH
_geom_hbond_distance_HA
_geom_hbond_distance_DA
_geom_hbond_angle_DHA
O4 H2 O1 3_666 0.84 1.76 2.599(3) 174
O3 H1 O2 2_656 0.86 1.70 2.548(2) 169
N1 H4 O2 . 0.90 1.79 2.689(2) 175
N1 H3 O1 3_566 0.90 1.80 2.685(2) 168

loop_
_geom_torsion_atom_site_label_1
_geom_torsion_atom_site_label_2
_geom_torsion_atom_site_label_3
_geom_torsion_atom_site_label_4
_geom_torsion_site_symmetry_4
_geom_torsion
C2 N1 C1 C2 3_556 57.8(3)
C1 N1 C2 C3 . 177.0(3)
C1 N1 C2 C1 3_556 -57.5(3)
